data_4518351
loop_
_publ_author_name
'Redhammer, G\"unther J.'
'Badami, Pavan'
'Meven, Martin'
'Ganschow, Steffen'
'Berendts, Stefan'
'Tippelt, Gerold'
'Rettenwander, Daniel'

_publ_section_title
;
 Wet-Environment-Induced Structural Alterations in Single- and
 Polycrystalline LLZTO Solid Electrolytes Studied by Diffraction
 Techniques
;
_journal_name_full 'ACS Applied Materials &amp; Interfaces'
_journal_paper_doi 10.1021/acsami.0c16016
_journal_year 2020
_chemical_absolute_configuration unk
_chemical_formula_moiety 'La2.95 Li2.71 H2.59 Ta1.09 Zr0.91 O12'
_chemical_formula_sum 'H2.59 La2.95 Li2.71 O12 Ta1.09 Zr0.91'
_chemical_formula_weight 903.18
_space_group_IT_number 220
_space_group_name_Hall 'I -4bd 2c 3'
_space_group_name_H-M_alt 'I -4 3 d'
_symmetry_cell_setting cubic
_symmetry_Int_Tables_number 220
_symmetry_space_group_name_Hall 'I -4bd 2c 3'
_symmetry_space_group_name_H-M 'I -4 3 d'
_atom_sites_solution_hydrogens difmap
_audit_conform_dict_location ftp://ftp.iucr.org/pub/cif_core.dic
_audit_conform_dict_name cif_core.dic
_audit_conform_dict_version 2.4.5
_audit_creation_date 2020-05-29T12:07:36-00:00
_audit_creation_method 'WinGX routine CIF_UPDATE'
_cell_angle_alpha 90
_cell_angle_beta 90
_cell_angle_gamma 90
_cell_formula_units_Z 8
_cell_length_a 12.9834(2)
_cell_length_b 12.9834(2)
_cell_length_c 12.9834(2)
_cell_measurement_reflns_used 34330
_cell_measurement_temperature 293(2)
_cell_measurement_theta_max 36.397
_cell_measurement_theta_min 3.844
_cell_measurement_wavelength 0.71073
_cell_volume 2188.59(6)
_computing_cell_refinement 'Bruker APEX2 (Bruker, 2012)'
_computing_data_collection 'Bruker APEX2 (Bruker, 2012)'
_computing_data_reduction 'Bruker APEX2 (Bruker, 2012)'
_computing_molecular_graphics 'Diamonds 3.2g (Brandenburg,2006)'
_computing_publication_material 'WinGX v1.70.01 (Farrugia 2012)'
_computing_structure_refinement 'SHELXL-2012 (Sheldrick, 2012)'
_computing_structure_solution 'SHELXS-2012 (Sheldrick, 2012)'
_diffrn_ambient_temperature 293(2)
_diffrn_measured_fraction_theta_full 1
_diffrn_measured_fraction_theta_max 0.994
_diffrn_measurement_device '3-circle diffractometer'
_diffrn_measurement_device_type 'SMART APEX'
_diffrn_measurement_method 'rotation, \w-scans at 4 different \f positions'
_diffrn_radiation_monochromator graphite
_diffrn_radiation_probe x-ray
_diffrn_radiation_type MoK\a
_diffrn_radiation_wavelength 0.71073
_diffrn_reflns_av_R_equivalents 0.0377
_diffrn_reflns_av_unetI/netI 0.0098
_diffrn_reflns_Laue_measured_fraction_full 1
_diffrn_reflns_Laue_measured_fraction_max 0.994
_diffrn_reflns_limit_h_max 21
_diffrn_reflns_limit_h_min -21
_diffrn_reflns_limit_k_max 21
_diffrn_reflns_limit_k_min -21
_diffrn_reflns_limit_l_max 21
_diffrn_reflns_limit_l_min -21
_diffrn_reflns_number 34330
_diffrn_reflns_point_group_measured_fraction_full 1
_diffrn_reflns_point_group_measured_fraction_max 0.994
_diffrn_reflns_theta_full 25.242
_diffrn_reflns_theta_max 36.397
_diffrn_reflns_theta_min 3.844
_exptl_absorpt_coefficient_mu 23.021
_exptl_absorpt_correction_T_max 0.145
_exptl_absorpt_correction_T_min 0.075
_exptl_absorpt_correction_type multi-scan
_exptl_absorpt_process_details 'multiscan correction with APEX2 software (Bruker 2012)'
_exptl_crystal_colour colourless
_exptl_crystal_density_diffrn 5.482
_exptl_crystal_density_method 'not measured'
_exptl_crystal_description box-shaped
_exptl_crystal_F_000 3126.8
_exptl_crystal_size_max 0.13
_exptl_crystal_size_mid 0.12
_exptl_crystal_size_min 0.09
_refine_diff_density_max 0.741
_refine_diff_density_min -0.736
_refine_diff_density_rms 0.132
_refine_ls_abs_structure_details
;
 Refined as an inversion twin.
;
_refine_ls_abs_structure_Flack 0.50(4)
_refine_ls_extinction_coef 0.000216(15)
_refine_ls_extinction_expression Fc^*^=kFc[1+0.001xFc^2^\l^3^/sin(2\q)]^-1/4^
_refine_ls_extinction_method 'SHELXL-2014/7 (Sheldrick 2014'
_refine_ls_goodness_of_fit_ref 1.229
_refine_ls_hydrogen_treatment refxyz
_refine_ls_matrix_type full
_refine_ls_number_constraints 0
_refine_ls_number_parameters 48
_refine_ls_number_reflns 891
_refine_ls_number_restraints 8
_refine_ls_restrained_S_all 1.227
_refine_ls_R_factor_all 0.0152
_refine_ls_R_factor_gt 0.015
_refine_ls_shift/su_max 0.005
_refine_ls_shift/su_mean 0
_refine_ls_structure_factor_coef Fsqd
_refine_ls_weighting_details 'w=1/[\s^2^(Fo^2^)+(0.0029P)^2^+14.9255P] where P=(Fo^2^+2Fc^2^)/3'
_refine_ls_weighting_scheme calc
_refine_ls_wR_factor_gt 0.0294
_refine_ls_wR_factor_ref 0.0295
_reflns_Friedel_coverage 0.814
_reflns_Friedel_fraction_full 1
_reflns_Friedel_fraction_max 0.995
_reflns_number_gt 886
_reflns_number_total 891
_reflns_threshold_expression 'I > 2\s(I)'
_cod_data_source_file am0c16016_si_004.cif
_cod_data_source_block CZ_LLZTO_363K_14d
_cod_original_cell_volume 2188.59(10)
_cod_original_formula_sum 'La2.95 Li2.71 H2.59 Ta1.09 Zr0.91 O12'
_cod_database_code 4518351
_shelx_shelxl_version_number 2014/7

loop_
_symmetry_equiv_pos_as_xyz
'x, y, z'
'x, -y, -z+1/2'
'-x, -y+1/2, z'
'-x, y+1/2, -z+1/2'
'y+1/4, -x+3/4, -z+1/4'
'-y+1/4, -x+3/4, z+3/4'
'-y+3/4, x+3/4, -z+1/4'
'y+3/4, x+3/4, z+3/4'
'y, z, x'
'-y, -z+1/2, x'
'y, -z, -x+1/2'
'-y, z+1/2, -x+1/2'
'z+1/4, -y+3/4, -x+1/4'
'z+1/4, y+1/4, x+1/4'
'-z+3/4, y+3/4, -x+1/4'
'-z+3/4, -y+1/4, x+1/4'
'z, x, y'
'-z+1/2, x, -y'
'-z, -x+1/2, y'
'z+1/2, -x+1/2, -y'
'x+3/4, z+3/4, y+3/4'
'x+3/4, -z+1/4, -y+3/4'
'-x+3/4, z+3/4, -y+1/4'
'-x+1/4, -z+3/4, y+3/4'
'x+1/2, y+1/2, z+1/2'
'x+1/2, -y+1/2, -z+1'
'-x+1/2, -y+1, z+1/2'
'-x+1/2, y+1, -z+1'
'y+3/4, -x+5/4, -z+3/4'
'-y+3/4, -x+5/4, z+5/4'
'-y+5/4, x+5/4, -z+3/4'
'y+5/4, x+5/4, z+5/4'
'y+1/2, z+1/2, x+1/2'
'-y+1/2, -z+1, x+1/2'
'y+1/2, -z+1/2, -x+1'
'-y+1/2, z+1, -x+1'
'z+3/4, -y+5/4, -x+3/4'
'z+3/4, y+3/4, x+3/4'
'-z+5/4, y+5/4, -x+3/4'
'-z+5/4, -y+3/4, x+3/4'
'z+1/2, x+1/2, y+1/2'
'-z+1, x+1/2, -y+1/2'
'-z+1/2, -x+1, y+1/2'
'z+1, -x+1, -y+1/2'
'x+5/4, z+5/4, y+5/4'
'x+5/4, -z+3/4, -y+5/4'
'-x+5/4, z+5/4, -y+3/4'
'-x+3/4, -z+5/4, y+5/4'

loop_
_atom_site_label
_atom_site_type_symbol
_atom_site_fract_x
_atom_site_fract_y
_atom_site_fract_z
_atom_site_U_iso_or_equiv
_atom_site_adp_type
_atom_site_occupancy
_atom_site_site_symmetry_order
_atom_site_calc_flag
_atom_site_refinement_flags_posn
_atom_site_refinement_flags_adp
_atom_site_refinement_flags_occupancy
_atom_site_disorder_assembly
_atom_site_disorder_group
La1 La 0.12139(2) 0 0.25 0.01541(7) Uani 0.9823(17) 2 d S T . . .
Zr1 Zr -0.01129(11) -0.01129(11) -0.01129(11) 0.0118(2) Uani 0.454(2) 3 d S TU P . .
Ta1 Ta -0.00401(4) -0.00401(4) -0.00401(4) 0.01163(10) Uani 0.5458(16) 3 d S TU P . .
O1 O 0.1017(2) 0.1942(2) 0.2761(2) 0.0145(5) Uani 1 1 d D . . . .
O2 O 0.0325(3) 0.4465(3) 0.1430(2) 0.0182(6) Uani 1 1 d . . . . .
Li1 Li 0.375 0 0.25 0.035(4) Uani 1 4 d S T P . .
Li2 Li 0.875 0 0.25 0.066(17) Uani 0.63(10) 4 d S T . . .
Li3 Li 0.142(12) 0.183(13) 0.430(13) 0.015 Uiso 0.04(2) 1 d . U . . .
H1 H 0.114(10) 0.166(9) 0.324(8) 0.015 Uiso 0.47(13) 1 d D U . . .

loop_
_atom_site_aniso_label
_atom_site_aniso_U_11
_atom_site_aniso_U_22
_atom_site_aniso_U_33
_atom_site_aniso_U_23
_atom_site_aniso_U_13
_atom_site_aniso_U_12
La1 0.00846(9) 0.01565(13) 0.02213(15) 0.01112(10) 0 0
Zr1 0.0118(2) 0.0118(2) 0.0118(2) -0.0027(2) -0.0027(2) -0.0027(2)
Ta1 0.01163(10) 0.01163(10) 0.01163(10) -0.00213(10) -0.00213(10) -0.00213(10)
O1 0.0134(11) 0.0158(12) 0.0144(12) 0.0016(9) 0.0006(9) 0.0019(9)
O2 0.0228(14) 0.0163(12) 0.0156(13) 0.0012(10) 0.0022(10) 0.0010(10)
Li1 0.014(6) 0.046(7) 0.046(7) 0 0 0
Li2 0.025(16) 0.09(2) 0.09(2) 0 0 0

loop_
_atom_type_symbol
_atom_type_description
_atom_type_scat_dispersion_real
_atom_type_scat_dispersion_imag
_atom_type_scat_source
Li Li -0.0003 0.0001 'International Tables Vol C Tables 4.2.6.8 and 6.1.1.4'
O O 0.0106 0.006 'International Tables Vol C Tables 4.2.6.8 and 6.1.1.4'
Ta Ta -0.7052 6.5227 'International Tables Vol C Tables 4.2.6.8 and 6.1.1.4'
Zr Zr -2.9673 0.5597 'International Tables Vol C Tables 4.2.6.8 and 6.1.1.4'
La La -0.2871 2.4523 'International Tables Vol C Tables 4.2.6.8 and 6.1.1.4'
H H 0 0 'International Tables Vol C Tables 4.2.6.8 and 6.1.1.4'

loop_
_geom_angle_atom_site_label_1
_geom_angle_atom_site_label_2
_geom_angle_atom_site_label_3
_geom_angle
_geom_angle_site_symmetry_1
_geom_angle_site_symmetry_3
_geom_angle_publ_flag
O1 La1 O1 73.69(13) 17 44_445 ?
O1 La1 O2 109.24(9) 17 3 ?
O1 La1 O2 159.14(8) 44_445 3 ?
O1 La1 O2 159.14(9) 17 4_545 ?
O1 La1 O2 109.24(9) 44_445 4_545 ?
O2 La1 O2 75.68(15) 3 4_545 ?
O1 La1 O1 124.07(6) 17 2 ?
O1 La1 O1 66.42(13) 44_445 2 ?
O2 La1 O1 96.81(10) 3 2 ?
O2 La1 O1 73.94(10) 4_545 2 ?
O1 La1 O1 66.42(13) 17 . ?
O1 La1 O1 124.07(6) 44_445 . ?
O2 La1 O1 73.94(10) 3 . ?
O2 La1 O1 96.81(10) 4_545 . ?
O1 La1 O1 168.50(13) 2 . ?
O1 La1 O2 96.38(10) 17 17 ?
O1 La1 O2 73.50(9) 44_445 17 ?
O2 La1 O2 125.38(7) 3 17 ?
O2 La1 O2 65.90(14) 4_545 17 ?
O1 La1 O2 107.53(9) 2 17 ?
O1 La1 O2 73.77(9) . 17 ?
O1 La1 O2 73.50(9) 17 44_445 ?
O1 La1 O2 96.38(10) 44_445 44_445 ?
O2 La1 O2 65.90(14) 3 44_445 ?
O2 La1 O2 125.38(7) 4_545 44_445 ?
O1 La1 O2 73.77(9) 2 44_445 ?
O1 La1 O2 107.53(9) . 44_445 ?
O2 La1 O2 167.60(14) 17 44_445 ?
O1 La1 Li3 145(3) 17 8_444 ?
O1 La1 Li3 120(3) 44_445 8_444 ?
O2 La1 Li3 46(3) 3 8_444 ?
O2 La1 Li3 52(3) 4_545 8_444 ?
O1 La1 Li3 54(3) 2 8_444 ?
O1 La1 Li3 115(3) . 8_444 ?
O2 La1 Li3 118(3) 17 8_444 ?
O2 La1 Li3 73(3) 44_445 8_444 ?
O1 La1 Li3 120(3) 17 29_445 ?
O1 La1 Li3 145(3) 44_445 29_445 ?
O2 La1 Li3 52(3) 3 29_445 ?
O2 La1 Li3 46(3) 4_545 29_445 ?
O1 La1 Li3 115(3) 2 29_445 ?
O1 La1 Li3 54(3) . 29_445 ?
O2 La1 Li3 73(3) 17 29_445 ?
O2 La1 Li3 118(3) 44_445 29_445 ?
Li3 La1 Li3 69(7) 8_444 29_445 ?
O1 La1 Li2 143.15(7) 17 1_455 ?
O1 La1 Li2 143.15(7) 44_445 1_455 ?
O2 La1 Li2 37.84(8) 3 1_455 ?
O2 La1 Li2 37.84(8) 4_545 1_455 ?
O1 La1 Li2 84.25(7) 2 1_455 ?
O1 La1 Li2 84.25(7) . 1_455 ?
O2 La1 Li2 96.20(7) 17 1_455 ?
O2 La1 Li2 96.20(7) 44_445 1_455 ?
Li3 La1 Li2 34(3) 8_444 1_455 ?
Li3 La1 Li2 34(3) 29_445 1_455 ?
O1 La1 Li3 53(3) 17 16 ?
O1 La1 Li3 50(3) 44_445 16 ?
O2 La1 Li3 149(3) 3 16 ?
O2 La1 Li3 113(3) 4_545 16 ?
O1 La1 Li3 115(3) 2 16 ?
O1 La1 Li3 75(3) . 16 ?
O2 La1 Li3 47(3) 17 16 ?
O2 La1 Li3 121(3) 44_445 16 ?
Li3 La1 Li3 161(4) 8_444 16 ?
Li3 La1 Li3 110.5(6) 29_445 16 ?
Li2 La1 Li3 142(3) 1_455 16 ?
O1 La1 H1 71(3) 17 . ?
O1 La1 H1 113(3) 44_445 . ?
O2 La1 H1 87(3) 3 . ?
O2 La1 H1 90(3) 4_545 . ?
O1 La1 H1 162(3) 2 . ?
O1 La1 H1 17(3) . . ?
O2 La1 H1 57(3) 17 . ?
O2 La1 H1 123(3) 44_445 . ?
Li3 La1 H1 122(5) 8_444 . ?
Li3 La1 H1 54(4) 29_445 . ?
Li2 La1 H1 88(3) 1_455 . ?
Li3 La1 H1 64(4) 16 . ?
O1 Zr1 O1 91.80(15) 21_444 38_444 ?
O1 Zr1 O1 91.80(15) 21_444 8_444 ?
O1 Zr1 O1 91.80(15) 38_444 8_444 ?
O1 Zr1 O2 171.31(18) 21_444 44_445 ?
O1 Zr1 O2 94.92(12) 38_444 44_445 ?
O1 Zr1 O2 93.49(12) 8_444 44_445 ?
O1 Zr1 O2 94.92(12) 21_444 36_544 ?
O1 Zr1 O2 93.49(12) 38_444 36_544 ?
O1 Zr1 O2 171.31(18) 8_444 36_544 ?
O2 Zr1 O2 79.20(16) 44_445 36_544 ?
O1 Zr1 O2 93.49(12) 21_444 3 ?
O1 Zr1 O2 171.31(18) 38_444 3 ?
O1 Zr1 O2 94.92(12) 8_444 3 ?
O2 Zr1 O2 79.20(16) 44_445 3 ?
O2 Zr1 O2 79.20(16) 36_544 3 ?
O1 Zr1 Li3 137(3) 21_444 38_444 ?
O1 Zr1 Li3 46(3) 38_444 38_444 ?
O1 Zr1 Li3 98(3) 8_444 38_444 ?
O2 Zr1 Li3 49(3) 44_445 38_444 ?
O2 Zr1 Li3 81(3) 36_544 38_444 ?
O2 Zr1 Li3 127(3) 3 38_444 ?
O1 Zr1 Li3 98(3) 21_444 8_444 ?
O1 Zr1 Li3 137(3) 38_444 8_444 ?
O1 Zr1 Li3 46(3) 8_444 8_444 ?
O2 Zr1 Li3 81(3) 44_445 8_444 ?
O2 Zr1 Li3 127(3) 36_544 8_444 ?
O2 Zr1 Li3 49(3) 3 8_444 ?
Li3 Zr1 Li3 119.0(11) 38_444 8_444 ?
O1 Zr1 Li3 46(3) 21_444 21_444 ?
O1 Zr1 Li3 98(3) 38_444 21_444 ?
O1 Zr1 Li3 137(3) 8_444 21_444 ?
O2 Zr1 Li3 127(3) 44_445 21_444 ?
O2 Zr1 Li3 49(3) 36_544 21_444 ?
O2 Zr1 Li3 81(3) 3 21_444 ?
Li3 Zr1 Li3 119.0(11) 38_444 21_444 ?
Li3 Zr1 Li3 119.0(11) 8_444 21_444 ?
O1 Zr1 Li3 86(3) 21_444 18 ?
O1 Zr1 Li3 57(3) 38_444 18 ?
O1 Zr1 Li3 149(3) 8_444 18 ?
O2 Zr1 Li3 93(3) 44_445 18 ?
O2 Zr1 Li3 38(3) 36_544 18 ?
O2 Zr1 Li3 116(3) 3 18 ?
Li3 Zr1 Li3 64(6) 38_444 18 ?
Li3 Zr1 Li3 165(5) 8_444 18 ?
Li3 Zr1 Li3 55(6) 21_444 18 ?
O1 Zr1 Li3 57(3) 21_444 10 ?
O1 Zr1 Li3 149(3) 38_444 10 ?
O1 Zr1 Li3 86(3) 8_444 10 ?
O2 Zr1 Li3 116(3) 44_445 10 ?
O2 Zr1 Li3 93(3) 36_544 10 ?
O2 Zr1 Li3 38(3) 3 10 ?
Li3 Zr1 Li3 165(5) 38_444 10 ?
Li3 Zr1 Li3 55(6) 8_444 10 ?
Li3 Zr1 Li3 64(6) 21_444 10 ?
Li3 Zr1 Li3 117.8(14) 18 10 ?
O1 Zr1 Li3 149(3) 21_444 2 ?
O1 Zr1 Li3 86(3) 38_444 2 ?
O1 Zr1 Li3 57(3) 8_444 2 ?
O2 Zr1 Li3 38(3) 44_445 2 ?
O2 Zr1 Li3 116(3) 36_544 2 ?
O2 Zr1 Li3 93(3) 3 2 ?
Li3 Zr1 Li3 55(6) 38_444 2 ?
Li3 Zr1 Li3 64(6) 8_444 2 ?
Li3 Zr1 Li3 165(5) 21_444 2 ?
Li3 Zr1 Li3 117.8(14) 18 2 ?
Li3 Zr1 Li3 117.8(14) 10 2 ?
O1 Ta1 O1 86.34(13) 38_444 21_444 ?
O1 Ta1 O1 86.34(13) 38_444 8_444 ?
O1 Ta1 O1 86.34(13) 21_444 8_444 ?
O1 Ta1 O2 95.46(12) 38_444 44_445 ?
O1 Ta1 O2 178.19(15) 21_444 44_445 ?
O1 Ta1 O2 94.03(12) 8_444 44_445 ?
O1 Ta1 O2 94.03(12) 38_444 36_544 ?
O1 Ta1 O2 95.46(12) 21_444 36_544 ?
O1 Ta1 O2 178.19(15) 8_444 36_544 ?
O2 Ta1 O2 84.17(14) 44_445 36_544 ?
O1 Ta1 O2 178.19(15) 38_444 3 ?
O1 Ta1 O2 94.03(12) 21_444 3 ?
O1 Ta1 O2 95.46(12) 8_444 3 ?
O2 Ta1 O2 84.17(14) 44_445 3 ?
O2 Ta1 O2 84.17(14) 36_544 3 ?
O1 Ta1 Li3 96(3) 38_444 21_444 ?
O1 Ta1 Li3 46(3) 21_444 21_444 ?
O1 Ta1 Li3 132(3) 8_444 21_444 ?
O2 Ta1 Li3 133(3) 44_445 21_444 ?
O2 Ta1 Li3 50(3) 36_544 21_444 ?
O2 Ta1 Li3 83(3) 3 21_444 ?
O1 Ta1 Li3 46(3) 38_444 38_444 ?
O1 Ta1 Li3 132(3) 21_444 38_444 ?
O1 Ta1 Li3 96(3) 8_444 38_444 ?
O2 Ta1 Li3 50(3) 44_445 38_444 ?
O2 Ta1 Li3 83(3) 36_544 38_444 ?
O2 Ta1 Li3 133(3) 3 38_444 ?
Li3 Ta1 Li3 119.8(5) 21_444 38_444 ?
O1 Ta1 Li3 132(3) 38_444 8_444 ?
O1 Ta1 Li3 96(3) 21_444 8_444 ?
O1 Ta1 Li3 46(3) 8_444 8_444 ?
O2 Ta1 Li3 83(3) 44_445 8_444 ?
O2 Ta1 Li3 133(3) 36_544 8_444 ?
O2 Ta1 Li3 50(3) 3 8_444 ?
Li3 Ta1 Li3 119.8(5) 21_444 8_444 ?
Li3 Ta1 Li3 119.8(5) 38_444 8_444 ?
O1 Ta1 Li3 57(3) 38_444 18 ?
O1 Ta1 Li3 85(3) 21_444 18 ?
O1 Ta1 Li3 143(3) 8_444 18 ?
O2 Ta1 Li3 95(3) 44_445 18 ?
O2 Ta1 Li3 38(3) 36_544 18 ?
O2 Ta1 Li3 121(3) 3 18 ?
Li3 Ta1 Li3 55(6) 21_444 18 ?
Li3 Ta1 Li3 65(6) 38_444 18 ?
Li3 Ta1 Li3 171(5) 8_444 18 ?
O1 Ta1 Li3 143(3) 38_444 10 ?
O1 Ta1 Li3 57(3) 21_444 10 ?
O1 Ta1 Li3 85(3) 8_444 10 ?
O2 Ta1 Li3 121(3) 44_445 10 ?
O2 Ta1 Li3 95(3) 36_544 10 ?
O2 Ta1 Li3 38(3) 3 10 ?
Li3 Ta1 Li3 65(6) 21_444 10 ?
Li3 Ta1 Li3 171(5) 38_444 10 ?
Li3 Ta1 Li3 55(6) 8_444 10 ?
Li3 Ta1 Li3 119.1(9) 18 10 ?
O1 Ta1 Li3 85(3) 38_444 2 ?
O1 Ta1 Li3 143(3) 21_444 2 ?
O1 Ta1 Li3 57(3) 8_444 2 ?
O2 Ta1 Li3 38(3) 44_445 2 ?
O2 Ta1 Li3 121(3) 36_544 2 ?
O2 Ta1 Li3 95(3) 3 2 ?
Li3 Ta1 Li3 171(5) 21_444 2 ?
Li3 Ta1 Li3 55(6) 38_444 2 ?
Li3 Ta1 Li3 65(6) 8_444 2 ?
Li3 Ta1 Li3 119.1(10) 18 2 ?
Li3 Ta1 Li3 119.1(9) 10 2 ?
Zr1 O1 Li1 131.90(18) 32_444 9 ?
Zr1 O1 Ta1 3.83(8) 32_444 32_444 ?
Li1 O1 Ta1 128.32(16) 9 32_444 ?
Zr1 O1 Li3 92(5) 32_444 . ?
Li1 O1 Li3 64(4) 9 . ?
Ta1 O1 Li3 89(5) 32_444 . ?
Zr1 O1 La1 101.34(13) 32_444 9 ?
Li1 O1 La1 93.60(11) 9 9 ?
Ta1 O1 La1 103.63(12) 32_444 9 ?
Li3 O1 La1 158(4) . 9 ?
Zr1 O1 Li3 171(4) 32_444 29_445 ?
Li1 O1 Li3 56(4) 9 29_445 ?
Ta1 O1 Li3 173(4) 32_444 29_445 ?
Li3 O1 Li3 88(5) . 29_445 ?
La1 O1 Li3 81(4) 9 29_445 ?
Zr1 O1 La1 99.74(12) 32_444 . ?
Li1 O1 La1 120.92(14) 9 . ?
Ta1 O1 La1 102.04(11) 32_444 . ?
Li3 O1 La1 92(5) . . ?
La1 O1 La1 103.35(11) 9 . ?
Li3 O1 La1 71(4) 29_445 . ?
Zr1 O1 Li3 85(4) 32_444 31_445 ?
Li1 O1 Li3 53(4) 9 31_445 ?
Ta1 O1 Li3 83(4) 32_444 31_445 ?
Li3 O1 Li3 85(5) . 31_445 ?
La1 O1 Li3 79(3) 9 31_445 ?
Li3 O1 Li3 103(5) 29_445 31_445 ?
La1 O1 Li3 174(4) . 31_445 ?
Zr1 O1 H1 99(10) 32_444 . ?
Li1 O1 H1 78(9) 9 . ?
Ta1 O1 H1 97(10) 32_444 . ?
Li3 O1 H1 26(10) . . ?
La1 O1 H1 158(9) 9 . ?
Li3 O1 H1 77(10) 29_445 . ?
La1 O1 H1 66(9) . . ?
Li3 O1 H1 110(9) 31_445 . ?
Li3 O2 Li2 56(5) 9 3_655 ?
Li3 O2 Ta1 102(5) 9 3 ?
Li2 O2 Ta1 129.10(17) 3_655 3 ?
Li3 O2 Zr1 99(5) 9 3 ?
Li2 O2 Zr1 126.07(17) 3_655 3 ?
Ta1 O2 Zr1 3.31(6) 3 3 ?
Li3 O2 Li3 84(7) 9 6_554 ?
Li2 O2 Li3 52(5) 3_655 6_554 ?
Ta1 O2 Li3 84(4) 3 6_554 ?
Zr1 O2 Li3 82(4) 3 6_554 ?
Li3 O2 Li3 78(6) 9 31_445 ?
Li2 O2 Li3 48(4) 3_655 31_445 ?
Ta1 O2 Li3 176(4) 3 31_445 ?
Zr1 O2 Li3 174(4) 3 31_445 ?
Li3 O2 Li3 92(6) 6_554 31_445 ?
Li3 O2 La1 145(5) 9 3 ?
Li2 O2 La1 89.87(12) 3_655 3 ?
Ta1 O2 La1 105.32(13) 3 3 ?
Zr1 O2 La1 107.29(13) 3 3 ?
Li3 O2 La1 77(4) 6_554 3 ?
Li3 O2 La1 73(4) 31_445 3 ?
Li3 O2 La1 93(5) 9 9 ?
Li2 O2 La1 121.51(14) 3_655 9 ?
Ta1 O2 La1 102.91(13) 3 9 ?
Zr1 O2 La1 104.90(13) 3 9 ?
Li3 O2 La1 173(5) 6_554 9 ?
Li3 O2 La1 81(4) 31_445 9 ?
La1 O2 La1 101.53(12) 3 9 ?
O1 Li1 O1 114.89(10) 16 44_445 ?
O1 Li1 O1 114.89(10) 16 17 ?
O1 Li1 O1 99.10(18) 44_445 17 ?
O1 Li1 O1 99.10(18) 16 15_545 ?
O1 Li1 O1 114.89(10) 44_445 15_545 ?
O1 Li1 O1 114.89(10) 17 15_545 ?
O1 Li1 Li3 159(4) 16 15_545 ?
O1 Li1 Li3 80(5) 44_445 15_545 ?
O1 Li1 Li3 75(4) 17 15_545 ?
O1 Li1 Li3 60(4) 15_545 15_545 ?
O1 Li1 Li3 60(4) 16 16 ?
O1 Li1 Li3 75(4) 44_445 16 ?
O1 Li1 Li3 80(5) 17 16 ?
O1 Li1 Li3 159(4) 15_545 16 ?
Li3 Li1 Li3 141(9) 15_545 16 ?
O1 Li1 Li3 75(4) 16 17 ?
O1 Li1 Li3 159(4) 44_445 17 ?
O1 Li1 Li3 60(4) 17 17 ?
O1 Li1 Li3 80(5) 15_545 17 ?
Li3 Li1 Li3 96(3) 15_545 17 ?
Li3 Li1 Li3 96(3) 16 17 ?
O1 Li1 Li3 80(5) 16 44_445 ?
O1 Li1 Li3 60(4) 44_445 44_445 ?
O1 Li1 Li3 159(4) 17 44_445 ?
O1 Li1 Li3 75(4) 15_545 44_445 ?
Li3 Li1 Li3 96(3) 15_545 44_445 ?
Li3 Li1 Li3 96(3) 16 44_445 ?
Li3 Li1 Li3 141(9) 17 44_445 ?
O1 Li1 La1 49.55(9) 16 23_545 ?
O1 Li1 La1 130.45(9) 44_445 23_545 ?
O1 Li1 La1 130.45(9) 17 23_545 ?
O1 Li1 La1 49.55(9) 15_545 23_545 ?
Li3 Li1 La1 109(4) 15_545 23_545 ?
Li3 Li1 La1 109(4) 16 23_545 ?
Li3 Li1 La1 71(4) 17 23_545 ?
Li3 Li1 La1 71(4) 44_445 23_545 ?
O1 Li1 La1 130.45(9) 16 . ?
O1 Li1 La1 49.55(9) 44_445 . ?
O1 Li1 La1 49.55(9) 17 . ?
O1 Li1 La1 130.45(9) 15_545 . ?
Li3 Li1 La1 71(4) 15_545 . ?
Li3 Li1 La1 71(4) 16 . ?
Li3 Li1 La1 109(4) 17 . ?
Li3 Li1 La1 109(4) 44_445 . ?
La1 Li1 La1 180 23_545 . ?
O1 Li1 Zr1 23.75(10) 16 27_545 ?
O1 Li1 Zr1 91.78(10) 44_445 27_545 ?
O1 Li1 Zr1 127.71(9) 17 27_545 ?
O1 Li1 Zr1 105.81(9) 15_545 27_545 ?
Li3 Li1 Zr1 157(4) 15_545 27_545 ?
Li3 Li1 Zr1 54(4) 16 27_545 ?
Li3 Li1 Zr1 99(4) 17 27_545 ?
Li3 Li1 Zr1 61(5) 44_445 27_545 ?
La1 Li1 Zr1 60.31(3) 23_545 27_545 ?
La1 Li1 Zr1 119.69(3) . 27_545 ?
O1 Li1 Zr1 127.71(9) 16 5_545 ?
O1 Li1 Zr1 23.75(10) 44_445 5_545 ?
O1 Li1 Zr1 105.81(9) 17 5_545 ?
O1 Li1 Zr1 91.78(10) 15_545 5_545 ?
Li3 Li1 Zr1 61(5) 15_545 5_545 ?
Li3 Li1 Zr1 99(4) 16 5_545 ?
Li3 Li1 Zr1 157(4) 17 5_545 ?
Li3 Li1 Zr1 54(4) 44_445 5_545 ?
La1 Li1 Zr1 119.69(3) 23_545 5_545 ?
La1 Li1 Zr1 60.31(3) . 5_545 ?
Zr1 Li1 Zr1 104.21(3) 27_545 5_545 ?
Li3 Li2 Li3 132(10) 29_545 8_544 ?
Li3 Li2 Li3 100(4) 29_545 10_655 ?
Li3 Li2 Li3 100(4) 8_544 10_655 ?
Li3 Li2 Li3 100(4) 29_545 12_645 ?
Li3 Li2 Li3 100(4) 8_544 12_645 ?
Li3 Li2 Li3 132(10) 10_655 12_645 ?
Li3 Li2 O2 165(5) 29_545 21_544 ?
Li3 Li2 O2 62(5) 8_544 21_544 ?
Li3 Li2 O2 80(5) 10_655 21_544 ?
Li3 Li2 O2 71(5) 12_645 21_544 ?
Li3 Li2 O2 71(5) 29_545 4_645 ?
Li3 Li2 O2 80(5) 8_544 4_645 ?
Li3 Li2 O2 165(5) 10_655 4_645 ?
Li3 Li2 O2 62(5) 12_645 4_645 ?
O2 Li2 O2 111.97(10) 21_544 4_645 ?
Li3 Li2 O2 62(5) 29_545 22 ?
Li3 Li2 O2 165(5) 8_544 22 ?
Li3 Li2 O2 71(5) 10_655 22 ?
Li3 Li2 O2 80(5) 12_645 22 ?
O2 Li2 O2 104.58(19) 21_544 22 ?
O2 Li2 O2 111.97(10) 4_645 22 ?
Li3 Li2 O2 80(5) 29_545 3_655 ?
Li3 Li2 O2 71(5) 8_544 3_655 ?
Li3 Li2 O2 62(5) 10_655 3_655 ?
Li3 Li2 O2 165(5) 12_645 3_655 ?
O2 Li2 O2 111.97(10) 21_544 3_655 ?
O2 Li2 O2 104.58(19) 4_645 3_655 ?
O2 Li2 O2 111.97(10) 22 3_655 ?
Li3 Li2 La1 66(5) 29_545 1_655 ?
Li3 Li2 La1 66(5) 8_544 1_655 ?
Li3 Li2 La1 114(5) 10_655 1_655 ?
Li3 Li2 La1 114(5) 12_645 1_655 ?
O2 Li2 La1 127.71(10) 21_544 1_655 ?
O2 Li2 La1 52.29(10) 4_645 1_655 ?
O2 Li2 La1 127.71(10) 22 1_655 ?
O2 Li2 La1 52.29(10) 3_655 1_655 ?
Li3 Li2 La1 114(5) 29_545 23_545 ?
Li3 Li2 La1 114(5) 8_544 23_545 ?
Li3 Li2 La1 66(5) 10_655 23_545 ?
Li3 Li2 La1 66(5) 12_645 23_545 ?
O2 Li2 La1 52.29(10) 21_544 23_545 ?
O2 Li2 La1 127.71(10) 4_645 23_545 ?
O2 Li2 La1 52.29(10) 22 23_545 ?
O2 Li2 La1 127.71(10) 3_655 23_545 ?
La1 Li2 La1 180 1_655 23_545 ?
Li2 Li3 O2 62(5) 31_435 17 ?
Li2 Li3 O1 134(9) 31_435 . ?
O2 Li3 O1 100(7) 17 . ?
Li2 Li3 Li1 170(9) 31_435 9 ?
O2 Li3 Li1 117(8) 17 9 ?
O1 Li3 Li1 56(4) . 9 ?
Li2 Li3 O2 57(5) 31_435 30_544 ?
O2 Li3 O2 103(7) 17 30_544 ?
O1 Li3 O2 91(6) . 30_544 ?
Li1 Li3 O2 131(9) 9 30_544 ?
Li2 Li3 O2 52(4) 31_435 29_445 ?
O2 Li3 O2 95(7) 17 29_445 ?
O1 Li3 O2 165(9) . 29_445 ?
Li1 Li3 O2 119(7) 9 29_445 ?
O2 Li3 O2 84(5) 30_544 29_445 ?
Li2 Li3 O1 126(8) 31_435 31_445 ?
O2 Li3 O1 148(8) 17 31_445 ?
O1 Li3 O1 92(6) . 31_445 ?
Li1 Li3 O1 49(3) 9 31_445 ?
O2 Li3 O1 107(7) 30_544 31_445 ?
O2 Li3 O1 76(4) 29_445 31_445 ?
Li2 Li3 O1 124(8) 31_435 29_445 ?
O2 Li3 O1 80(6) 17 29_445 ?
O1 Li3 O1 89(6) . 29_445 ?
Li1 Li3 O1 47(3) 9 29_445 ?
O2 Li3 O1 178(8) 30_544 29_445 ?
O2 Li3 O1 96(5) 29_445 29_445 ?
O1 Li3 O1 71(4) 31_445 29_445 ?
Li2 Li3 Li3 40.2(19) 31_435 16 ?
O2 Li3 Li3 59(6) 17 16 ?
O1 Li3 Li3 94(8) . 16 ?
Li1 Li3 Li3 149(9) 9 16 ?
O2 Li3 Li3 44(4) 30_544 16 ?
O2 Li3 Li3 91(4) 29_445 16 ?
O1 Li3 Li3 150(9) 31_445 16 ?
O1 Li3 Li3 138(9) 29_445 16 ?
Li2 Li3 Li3 40.2(19) 31_435 37_445 ?
O2 Li3 Li3 52(7) 17 37_445 ?
O1 Li3 Li3 152(10) . 37_445 ?
Li1 Li3 Li3 130(9) 9 37_445 ?
O2 Li3 Li3 97(4) 30_544 37_445 ?
O2 Li3 Li3 43(3) 29_445 37_445 ?
O1 Li3 Li3 111(8) 31_445 37_445 ?
O1 Li3 Li3 85(8) 29_445 37_445 ?
Li3 Li3 Li3 73(6) 16 37_445 ?
Li2 Li3 Ta1 100(6) 31_435 32_444 ?
O2 Li3 Ta1 112(6) 17 32_444 ?
O1 Li3 Ta1 45(3) . 32_444 ?
Li1 Li3 Ta1 91(6) 9 32_444 ?
O2 Li3 Ta1 46(3) 30_544 32_444 ?
O2 Li3 Ta1 126(6) 29_445 32_444 ?
O1 Li3 Ta1 98(6) 31_445 32_444 ?
O1 Li3 Ta1 133(6) 29_445 32_444 ?
Li3 Li3 Ta1 67(6) 16 32_444 ?
Li3 Li3 Ta1 139(6) 37_445 32_444 ?
Li2 Li3 Zr1 101(6) 31_435 32_444 ?
O2 Li3 Zr1 110(6) 17 32_444 ?
O1 Li3 Zr1 42(3) . 32_444 ?
Li1 Li3 Zr1 89(6) 9 32_444 ?
O2 Li3 Zr1 49(3) 30_544 32_444 ?
O2 Li3 Zr1 129(6) 29_445 32_444 ?
O1 Li3 Zr1 100(6) 31_445 32_444 ?
O1 Li3 Zr1 130(6) 29_445 32_444 ?
Li3 Li3 Zr1 68(6) 16 32_444 ?
Li3 Li3 Zr1 140(6) 37_445 32_444 ?
Ta1 Li3 Zr1 3.2(2) 32_444 32_444 ?
Li2 Li3 H1 127(10) 31_435 . ?
O2 Li3 H1 88(9) 17 . ?
O1 Li3 H1 13(5) . . ?
Li1 Li3 H1 62(8) 9 . ?
O2 Li3 H1 93(9) 30_544 . ?
O2 Li3 H1 177(10) 29_445 . ?
O1 Li3 H1 104(10) 31_445 . ?
O1 Li3 H1 87(9) 29_445 . ?
Li3 Li3 H1 87(10) 16 . ?
Li3 Li3 H1 139(10) 37_445 . ?
Ta1 Li3 H1 50(7) 32_444 . ?
Zr1 Li3 H1 47(7) 32_444 . ?

loop_
_geom_bond_atom_site_label_1
_geom_bond_atom_site_label_2
_geom_bond_distance
_geom_bond_site_symmetry_2
_geom_bond_publ_flag
La1 O1 2.511(3) 17 ?
La1 O1 2.511(3) 44_445 ?
La1 O2 2.531(3) 3 ?
La1 O2 2.531(3) 4_545 ?
La1 O1 2.557(3) 2 ?
La1 O1 2.557(3) . ?
La1 O2 2.602(3) 17 ?
La1 O2 2.602(3) 44_445 ?
La1 Li3 2.97(16) 8_444 ?
La1 Li3 2.97(16) 29_445 ?
La1 Li2 3.1990(3) 1_455 ?
La1 Li3 3.28(16) 16 ?
La1 H1 2.36(11) . ?
Zr1 O1 1.933(3) 21_444 ?
Zr1 O1 1.933(3) 38_444 ?
Zr1 O1 1.933(3) 8_444 ?
Zr1 O2 2.190(4) 44_445 ?
Zr1 O2 2.190(4) 36_544 ?
Zr1 O2 2.190(4) 3 ?
Zr1 Li3 2.88(17) 38_444 ?
Zr1 Li3 2.88(17) 8_444 ?
Zr1 Li3 2.88(17) 21_444 ?
Zr1 Li3 3.16(17) 18 ?
Zr1 Li3 3.16(17) 10 ?
Zr1 Li3 3.16(17) 2 ?
Ta1 O1 2.029(3) 38_444 ?
Ta1 O1 2.029(3) 21_444 ?
Ta1 O1 2.029(3) 8_444 ?
Ta1 O2 2.083(3) 44_445 ?
Ta1 O2 2.083(3) 36_544 ?
Ta1 O2 2.083(3) 3 ?
Ta1 Li3 2.87(17) 21_444 ?
Ta1 Li3 2.87(17) 38_444 ?
Ta1 Li3 2.87(17) 8_444 ?
Ta1 Li3 3.14(17) 18 ?
Ta1 Li3 3.14(17) 10 ?
Ta1 Li3 3.14(17) 2 ?
O1 Zr1 1.933(3) 32_444 ?
O1 Li1 1.978(3) 9 ?
O1 Ta1 2.029(3) 32_444 ?
O1 Li3 2.07(17) . ?
O1 La1 2.511(3) 9 ?
O1 Li3 2.53(16) 29_445 ?
O1 Li3 2.66(16) 31_445 ?
O1 H1 0.73(11) . ?
O2 Li3 1.96(17) 9 ?
O2 Li2 1.962(3) 3_655 ?
O2 Ta1 2.083(3) 3 ?
O2 Zr1 2.190(4) 3 ?
O2 Li3 2.20(16) 6_554 ?
O2 Li3 2.45(16) 31_445 ?
O2 La1 2.531(3) 3 ?
O2 La1 2.602(3) 9 ?
Li1 O1 1.978(3) 16 ?
Li1 O1 1.978(3) 44_445 ?
Li1 O1 1.978(3) 17 ?
Li1 O1 1.978(3) 15_545 ?
Li1 Li3 2.16(17) 15_545 ?
Li1 Li3 2.16(17) 16 ?
Li1 Li3 2.16(17) 17 ?
Li1 Li3 2.16(17) 44_445 ?
Li1 La1 3.2927(3) 23_545 ?
Li1 Zr1 3.5719(5) 27_545 ?
Li1 Zr1 3.5719(5) 5_545 ?
Li2 Li3 1.83(17) 29_545 ?
Li2 Li3 1.83(17) 8_544 ?
Li2 Li3 1.83(17) 10_655 ?
Li2 Li3 1.83(17) 12_645 ?
Li2 O2 1.962(3) 21_544 ?
Li2 O2 1.962(3) 4_645 ?
Li2 O2 1.962(3) 22 ?
Li2 O2 1.962(3) 3_655 ?
Li2 La1 3.1990(3) 1_655 ?
Li2 La1 3.1990(3) 23_545 ?
Li3 Li2 1.83(17) 31_435 ?
Li3 O2 1.96(17) 17 ?
Li3 Li1 2.16(17) 9 ?
Li3 O2 2.20(16) 30_544 ?
Li3 O2 2.45(16) 29_445 ?
Li3 O1 2.53(16) 31_445 ?
Li3 O1 2.66(16) 29_445 ?
Li3 Li3 2.8(3) 16 ?
Li3 Li3 2.8(3) 37_445 ?
Li3 Ta1 2.87(17) 32_444 ?
Li3 Zr1 2.88(17) 32_444 ?
Li3 H1 1.45(19) . ?
